data_2223163
loop_
_publ_author_name
'Stefa\'nska, Anita'
'Ossowski, Tadeusz'
'Ponikiewski, \/Lukasz'

_publ_section_title
;
 <i>n</i>-Butyl
 2-(3-chloro-1,2-dihydropyrazin-2-ylidene)-2-cyanoacetate
;
_journal_coeditor_code NG2612
_journal_issue 9
_journal_name_full 'Acta Crystallographica Section E'
_journal_page_first o2157
_journal_page_last o2158
_journal_paper_doi 10.1107/S1600536809031870
_journal_volume 65
_journal_year 2009
_chemical_formula_iupac 'C11 H12 Cl1 N3 O2'
_chemical_formula_moiety 'C11 H12 Cl1 N3 O2'
_chemical_formula_sum 'C11 H12 Cl N3 O2'
_chemical_formula_weight 253.69
_chemical_name_systematic
;
<i>n</i>-Butyl 2-(3-chloro-1,2-dihydropyrazin-2-ylidene)-2-cyanoacetate
;
_space_group_IT_number 9
_symmetry_cell_setting monoclinic
_symmetry_space_group_name_Hall 'C -2yc'
_symmetry_space_group_name_H-M 'C 1 c 1'
_atom_sites_solution_hydrogens geom
_atom_sites_solution_primary direct
_atom_sites_solution_secondary difmap
_audit_conform_dict_name cif_core.dic
_audit_conform_dict_version 2.3
_audit_creation_method 'WinGX routine CIF_UPDATE'
_cell_angle_alpha 90
_cell_angle_beta 95.80(3)
_cell_angle_gamma 90
_cell_formula_units_Z 4
_cell_length_a 4.918(3)
_cell_length_b 25.642(7)
_cell_length_c 10.573(4)
_cell_measurement_reflns_used 1500
_cell_measurement_temperature 120(2)
_cell_measurement_theta_max 32.2736
_cell_measurement_theta_min 2.5199
_cell_volume 1326.5(10)
_computing_cell_refinement 'CrysAlis RED (Oxford Diffraction, 2006)'
_computing_data_collection 'CrysAlis CCD (Oxford Diffraction, 2006)'
_computing_data_reduction 'CrysAlis RED (Oxford Diffraction, 2006)'
_computing_molecular_graphics 'ORTEP-3 for Windows (Farrugia, 1997)'
_computing_publication_material 'WinGX (Farrugia, 1999)'
_computing_structure_refinement 'SHELXL97 (Sheldrick, 2008)'
_computing_structure_solution 'SHELXS97 (Sheldrick, 2008)'
_diffrn_ambient_temperature 120(2)
_diffrn_detector_area_resol_mean 8.1883
_diffrn_measured_fraction_theta_full 0.998
_diffrn_measured_fraction_theta_max 0.998
_diffrn_measurement_device_type
;
Oxford Diffraction KM-4/Xcalibur diffractometer
with a Sapphire2 (large Be window) detector
;
_diffrn_measurement_method '0.75\% wide \w'
_diffrn_radiation_monochromator graphite
_diffrn_radiation_type MoK\a
_diffrn_radiation_wavelength 0.71073
_diffrn_reflns_av_R_equivalents 0.0337
_diffrn_reflns_limit_h_max 5
_diffrn_reflns_limit_h_min -3
_diffrn_reflns_limit_k_max 31
_diffrn_reflns_limit_k_min -31
_diffrn_reflns_limit_l_max 12
_diffrn_reflns_limit_l_min -12
_diffrn_reflns_number 4629
_diffrn_reflns_theta_full 25.49
_diffrn_reflns_theta_max 25.49
_diffrn_reflns_theta_min 2.50
_exptl_absorpt_coefficient_mu 0.282
_exptl_absorpt_correction_T_max 0.987
_exptl_absorpt_correction_T_min 0.923
_exptl_absorpt_correction_type gaussian
_exptl_absorpt_process_details '(CrysAlis Pro; Oxford Diffraction, 2007)'
_exptl_crystal_colour yellow
_exptl_crystal_density_diffrn 1.27
_exptl_crystal_density_method 'not measured'
_exptl_crystal_description block
_exptl_crystal_F_000 528
_exptl_crystal_size_max 0.574
_exptl_crystal_size_mid 0.111
_exptl_crystal_size_min 0.07
_refine_diff_density_max 0.238
_refine_diff_density_min -0.226
_refine_ls_abs_structure_details 'Flack (1983), 466 Friedel pairs'
_refine_ls_abs_structure_Flack 0.05(18)
_refine_ls_extinction_method none
_refine_ls_goodness_of_fit_ref 1.039
_refine_ls_hydrogen_treatment mixed
_refine_ls_matrix_type full
_refine_ls_number_parameters 154
_refine_ls_number_reflns 1687
_refine_ls_number_restraints 1
_refine_ls_restrained_S_all 1.039
_refine_ls_R_factor_all 0.0672
_refine_ls_R_factor_gt 0.0469
_refine_ls_shift/su_max 0
_refine_ls_shift/su_mean 0
_refine_ls_structure_factor_coef Fsqd
_refine_ls_weighting_details 'calc w=1/[\s^2^(Fo^2^)+(0.1833P)^2^] where P=(Fo^2^+2Fc^2^)/3'
_refine_ls_weighting_scheme calc
_refine_ls_wR_factor_gt 0.1242
_refine_ls_wR_factor_ref 0.1564
_reflns_number_gt 1219
_reflns_number_total 1687
_reflns_threshold_expression I>2\s(I)
_cod_data_source_file ng2612.cif
_cod_data_source_block I
_cod_depositor_comments
;
The following automatic conversions were performed:
'_exptl_absorpt_correction_type' value 'Gaussian' changed to 'gaussian'
according to '/home/saulius/struct/CIF-dictionaries/cif_core.dic'
dictionary named 'cif_core.dic' version 2.4.1 from 2010-06-29.

Automatic conversion script
Id: cif_fix_enum 1527 2010-12-29 10:47:43Z saulius 

The following automatic conversions were performed:

'_exptl_absorpt_correction_type' value 'Gaussian' changed to
'gaussian' according to
/home/saulius/struct/CIF-dictionaries/cif_core.dic dictionary named
'cif_core.dic' version 2.4.1 from 2010-06-29.

Automatic conversion script
Id: cif_fix_values 1715 2011-07-08 13:25:40Z adriana 
;
_cod_original_cell_volume 1326.7(9)
_cod_original_sg_symbol_H-M 'C c'
_cod_original_formula_sum 'C11 H12 Cl1 N3 O2'
_cod_database_code 2223163
_cod_database_fobs_code 2223163

loop_
_symmetry_equiv_pos_as_xyz
'x, y, z'
'x, -y, z+1/2'
'x+1/2, y+1/2, z'
'x+1/2, -y+1/2, z+1/2'

loop_
_atom_site_type_symbol
_atom_site_label
_atom_site_fract_x
_atom_site_fract_y
_atom_site_fract_z
_atom_site_U_iso_or_equiv
_atom_site_adp_type
_atom_site_calc_flag
_atom_site_refinement_flags
_atom_site_occupancy
_atom_site_disorder_assembly
_atom_site_disorder_group
Cl Cl1 0.7083(3) 0.42260(5) 0.30244(15) 0.0753(4) Uani d . 1 . .
O O1 0.0928(8) 0.54438(16) 0.6099(3) 0.0731(12) Uani d . 1 A .
N N1 0.4291(11) 0.36488(18) 0.4525(5) 0.0827(13) Uani d . 1 . .
N N2 0.1819(9) 0.4445(2) 0.5738(4) 0.0612(12) Uani d D 1 . .
N N3 0.7225(16) 0.55178(17) 0.2917(6) 0.0874(12) Uani d . 1 . .
C C1 0.2496(17) 0.3549(3) 0.5468(7) 0.0905(19) Uani d . 1 . .
H H1A 0.2102 0.3199 0.5681 0.109 Uiso calc R 1 . .
C C2 0.1303(11) 0.3956(3) 0.6086(5) 0.0695(16) Uani d . 1 . .
H H2A 0.0153 0.3889 0.6737 0.083 Uiso calc R 1 . .
C C3 0.3572(10) 0.4596(2) 0.4816(4) 0.0548(12) Uani d . 1 . .
C C4 0.4796(11) 0.4144(2) 0.4225(4) 0.0649(13) Uani d . 1 . .
C C5 0.4002(10) 0.5136(2) 0.4565(4) 0.0569(10) Uani d . 1 A .
C C6 0.5828(11) 0.5330(2) 0.3632(5) 0.0617(11) Uani d . 1 . .
C C7 0.2549(12) 0.5528(2) 0.5259(5) 0.0626(15) Uani d . 1 . .
O O2 0.3471(16) 0.6051(3) 0.5012(7) 0.050(2) Uiso d P 0.5 A 1
C C8 0.202(2) 0.6474(4) 0.5635(11) 0.056(3) Uiso d PD 0.5 A 1
H H8A 0.2504 0.647 0.6566 0.067 Uiso calc PR 0.5 A 1
H H8B 0.0014 0.6434 0.5458 0.067 Uiso calc PR 0.5 A 1
C C9 0.296(2) 0.6977(4) 0.5064(9) 0.070(3) Uiso d PD 0.5 A 1
H H9A 0.4939 0.7017 0.5331 0.084 Uiso calc PR 0.5 A 1
H H9B 0.2014 0.7269 0.5444 0.084 Uiso calc PR 0.5 A 1
C C10 0.253(3) 0.7037(4) 0.3607(9) 0.072(3) Uiso d PD 0.5 A 1
H H10A 0.3655 0.6769 0.3231 0.086 Uiso calc PR 0.5 A 1
H H10B 0.0594 0.6955 0.3331 0.086 Uiso calc PR 0.5 A 1
C C11 0.316(3) 0.7546(5) 0.3052(16) 0.095(4) Uiso d PD 0.5 A 1
H H11A 0.1591 0.7664 0.248 0.143 Uiso calc PR 0.5 A 1
H H11B 0.4758 0.751 0.2573 0.143 Uiso calc PR 0.5 A 1
H H11C 0.3558 0.7802 0.3734 0.143 Uiso calc PR 0.5 A 1
O O2A 0.268(2) 0.6013(4) 0.4705(9) 0.071(3) Uiso d P 0.5 A 2
C C8A 0.111(3) 0.6434(5) 0.5272(13) 0.080(4) Uiso d PD 0.5 A 2
H H8AA 0.1828 0.6493 0.6169 0.095 Uiso calc PR 0.5 A 2
H H8AB -0.0843 0.6336 0.5246 0.095 Uiso calc PR 0.5 A 2
C C9A 0.142(3) 0.6924(5) 0.4496(14) 0.102(4) Uiso d PD 0.5 A 2
H H9A1 0.0102 0.6892 0.3728 0.122 Uiso calc PR 0.5 A 2
H H9A2 0.0775 0.7217 0.4998 0.122 Uiso calc PR 0.5 A 2
C C10A 0.402(3) 0.7092(5) 0.4057(13) 0.092(3) Uiso d PD 0.5 A 2
H H10C 0.4668 0.6798 0.3559 0.11 Uiso calc PR 0.5 A 2
H H10D 0.5335 0.7124 0.4827 0.11 Uiso calc PR 0.5 A 2
C C11A 0.433(4) 0.7571(5) 0.3292(13) 0.089(4) Uiso d PD 0.5 A 2
H H11D 0.6227 0.7691 0.3421 0.133 Uiso calc PR 0.5 A 2
H H11E 0.3116 0.7843 0.3561 0.133 Uiso calc PR 0.5 A 2
H H11F 0.3845 0.7493 0.239 0.133 Uiso calc PR 0.5 A 2
H H2B 0.150(14) 0.4691(19) 0.627(5) 0.10(2) Uiso d D 1 . .

loop_
_atom_site_aniso_label
_atom_site_aniso_U_11
_atom_site_aniso_U_22
_atom_site_aniso_U_33
_atom_site_aniso_U_12
_atom_site_aniso_U_13
_atom_site_aniso_U_23
Cl1 0.0730(7) 0.0881(7) 0.0692(6) 0.0104(9) 0.0279(5) -0.0026(8)
O1 0.085(3) 0.067(2) 0.073(2) 0.003(2) 0.035(2) 0.0011(18)
N1 0.098(3) 0.070(3) 0.085(3) 0.007(2) 0.036(2) 0.001(2)
N2 0.063(3) 0.067(3) 0.055(2) 0.006(2) 0.013(2) -0.003(2)
N3 0.087(3) 0.098(3) 0.082(3) -0.002(3) 0.034(2) 0.021(3)
C1 0.119(5) 0.063(3) 0.097(4) 0.004(3) 0.049(4) -0.001(3)
C2 0.075(4) 0.071(4) 0.067(3) -0.004(3) 0.028(3) 0.002(3)
C3 0.049(3) 0.073(3) 0.042(2) 0.003(2) 0.0044(19) -0.007(2)
C4 0.063(3) 0.080(4) 0.053(2) 0.009(2) 0.014(2) -0.002(2)
C5 0.055(2) 0.065(3) 0.052(2) -0.002(2) 0.0109(18) 0.0014(17)
C6 0.058(2) 0.073(3) 0.056(2) 0.002(2) 0.014(2) 0.002(2)
C7 0.069(3) 0.060(4) 0.062(3) -0.007(3) 0.018(3) 0.004(3)

loop_
_atom_type_symbol
_atom_type_description
_atom_type_scat_dispersion_real
_atom_type_scat_dispersion_imag
_atom_type_scat_source
C C 0.0033 0.0016 'International Tables Vol C Tables 4.2.6.8 and 6.1.1.4'
H H 0 0 'International Tables Vol C Tables 4.2.6.8 and 6.1.1.4'
N N 0.0061 0.0033 'International Tables Vol C Tables 4.2.6.8 and 6.1.1.4'
O O 0.0106 0.006 'International Tables Vol C Tables 4.2.6.8 and 6.1.1.4'
Cl Cl 0.1484 0.1585 'International Tables Vol C Tables 4.2.6.8 and 6.1.1.4'

loop_
_geom_angle_atom_site_label_1
_geom_angle_atom_site_label_2
_geom_angle_atom_site_label_3
_geom_angle_site_symmetry_1
_geom_angle_site_symmetry_3
_geom_angle
_geom_angle_publ_flag
C4 N1 C1 . . 118.8(5) ?
C2 N2 C3 . . 126.2(5) ?
C2 N2 H2B . . 117(5) ?
C3 N2 H2B . . 114(5) ?
C2 C1 N1 . . 121.0(6) ?
C2 C1 H1A . . 119.5 ?
N1 C1 H1A . . 119.5 ?
N2 C2 C1 . . 118.3(5) ?
N2 C2 H2A . . 120.9 ?
C1 C2 H2A . . 120.9 ?
N2 C3 C5 . . 120.3(5) ?
N2 C3 C4 . . 112.3(5) ?
C5 C3 C4 . . 127.5(5) ?
N1 C4 C3 . . 123.5(4) ?
N1 C4 Cl1 . . 115.1(4) ?
C3 C4 Cl1 . . 121.4(4) ?
C3 C5 C7 . . 118.7(4) ?
C3 C5 C6 . . 124.0(4) ?
C7 C5 C6 . . 117.3(5) ?
N3 C6 C5 . . 175.5(5) ?
O1 C7 O2A . . 120.7(6) ?
O1 C7 O2 . . 120.9(5) ?
O2A C7 O2 . . 19.8(5) ?
O1 C7 C5 . . 127.1(5) ?
O2A C7 C5 . . 111.0(6) ?
O2 C7 C5 . . 111.5(5) ?
C7 O2 C8 . . 115.0(7) ?
O2 C8 C9 . . 105.3(8) ?
O2 C8 H8A . . 110.7 ?
C9 C8 H8A . . 110.7 ?
O2 C8 H8B . . 110.7 ?
C9 C8 H8B . . 110.7 ?
H8A C8 H8B . . 108.8 ?
C8 C9 C10 . . 117.8(9) ?
C8 C9 H9A . . 107.8 ?
C10 C9 H9A . . 107.8 ?
C8 C9 H9B . . 107.8 ?
C10 C9 H9B . . 107.8 ?
H9A C9 H9B . . 107.2 ?
C11 C10 C9 . . 118.2(10) ?
C11 C10 H10A . . 107.8 ?
C9 C10 H10A . . 107.8 ?
C11 C10 H10B . . 107.8 ?
C9 C10 H10B . . 107.8 ?
H10A C10 H10B . . 107.1 ?
C7 O2A C8A . . 115.7(8) ?
O2A C8A C9A . . 107.3(11) ?
O2A C8A H8AA . . 110.2 ?
C9A C8A H8AA . . 110.2 ?
O2A C8A H8AB . . 110.2 ?
C9A C8A H8AB . . 110.2 ?
H8AA C8A H8AB . . 108.5 ?
C10A C9A C8A . . 123.5(13) ?
C10A C9A H9A1 . . 106.5 ?
C8A C9A H9A1 . . 106.5 ?
C10A C9A H9A2 . . 106.5 ?
C8A C9A H9A2 . . 106.5 ?
H9A1 C9A H9A2 . . 106.5 ?
C9A C10A C11A . . 123.6(13) ?
C9A C10A H10C . . 106.4 ?
C11A C10A H10C . . 106.4 ?
C9A C10A H10D . . 106.4 ?
C11A C10A H10D . . 106.4 ?
H10C C10A H10D . . 106.5 ?
C10A C11A H11D . . 109.5 ?
C10A C11A H11E . . 109.5 ?
H11D C11A H11E . . 109.5 ?
C10A C11A H11F . . 109.5 ?
H11D C11A H11F . . 109.5 ?
H11E C11A H11F . . 109.5 ?

loop_
_geom_bond_atom_site_label_1
_geom_bond_atom_site_label_2
_geom_bond_site_symmetry_2
_geom_bond_distance
_geom_bond_publ_flag
Cl1 C4 . 1.791(5) ?
O1 C7 . 1.271(7) ?
N1 C4 . 1.338(7) ?
N1 C1 . 1.421(8) ?
N2 C2 . 1.338(9) ?
N2 C3 . 1.419(8) ?
N2 H2B . 0.87(2) ?
N3 C6 . 1.175(8) ?
C1 C2 . 1.392(10) ?
C1 H1A . 0.95 ?
C2 H2A . 0.95 ?
C3 C5 . 1.428(7) ?
C3 C4 . 1.475(7) ?
C5 C7 . 1.472(8) ?
C5 C6 . 1.486(7) ?
C7 O2A . 1.379(11) ?
C7 O2 . 1.448(10) ?
O2 C8 . 1.489(13) ?
C8 C9 . 1.514(12) ?
C8 H8A . 0.99 ?
C8 H8B . 0.99 ?
C9 C10 . 1.541(12) ?
C9 H9A . 0.99 ?
C9 H9B . 0.99 ?
C10 C11 . 1.478(14) ?
C10 H10A . 0.99 ?
C10 H10B . 0.99 ?
C11 H11A . 0.98 ?
C11 H11B . 0.98 ?
C11 H11C . 0.98 ?
O2A C8A . 1.489(17) ?
C8A C9A . 1.516(14) ?
C8A H8AA . 0.99 ?
C8A H8AB . 0.99 ?
C9A C10A . 1.469(14) ?
C9A H9A1 . 0.99 ?
C9A H9A2 . 0.99 ?
C10A C11A . 1.487(14) ?
C10A H10C . 0.99 ?
C10A H10D . 0.99 ?
C11A H11D . 0.98 ?
C11A H11E . 0.98 ?
C11A H11F . 0.98 ?

loop_
_geom_hbond_atom_site_label_D
_geom_hbond_atom_site_label_H
_geom_hbond_atom_site_label_A
_geom_hbond_site_symmetry_A
_geom_hbond_distance_DH
_geom_hbond_distance_HA
_geom_hbond_distance_DA
_geom_hbond_angle_DHA
N2 H2B O1 . 0.87(2) 1.96(5) 2.632(6) 133(6)

loop_
_geom_torsion_atom_site_label_1
_geom_torsion_atom_site_label_2
_geom_torsion_atom_site_label_3
_geom_torsion_atom_site_label_4
_geom_torsion_site_symmetry_1
_geom_torsion_site_symmetry_2
_geom_torsion_site_symmetry_3
_geom_torsion_site_symmetry_4
_geom_torsion
_geom_torsion_publ_flag
C4 N1 C1 C2 . . . . -0.9(10) ?
C3 N2 C2 C1 . . . . -2.4(9) ?
N1 C1 C2 N2 . . . . 2.2(11) ?
C2 N2 C3 C5 . . . . -178.1(5) ?
C2 N2 C3 C4 . . . . 1.2(7) ?
C1 N1 C4 C3 . . . . -0.4(8) ?
C1 N1 C4 Cl1 . . . . -179.9(5) ?
N2 C3 C4 N1 . . . . 0.3(7) ?
C5 C3 C4 N1 . . . . 179.5(5) ?
N2 C3 C4 Cl1 . . . . 179.8(3) ?
C5 C3 C4 Cl1 . . . . -1.0(7) ?
N2 C3 C5 C7 . . . . -1.4(6) ?
C4 C3 C5 C7 . . . . 179.5(5) ?
N2 C3 C5 C6 . . . . 179.1(5) ?
C4 C3 C5 C6 . . . . -0.1(8) ?
C3 C5 C6 N3 . . . . 18E1(10) ?
C7 C5 C6 N3 . . . . 0(8) ?
C3 C5 C7 O1 . . . . 1.2(8) ?
C6 C5 C7 O1 . . . . -179.2(5) ?
C3 C5 C7 O2A . . . . -166.0(6) ?
C6 C5 C7 O2A . . . . 13.6(8) ?
C3 C5 C7 O2 . . . . 172.8(5) ?
C6 C5 C7 O2 . . . . -7.6(8) ?
O1 C7 O2 C8 . . . . -10.3(11) ?
O2A C7 O2 C8 . . . . 85.0(19) ?
C5 C7 O2 C8 . . . . 177.5(7) ?
C7 O2 C8 C9 . . . . -170.4(8) ?
O2 C8 C9 C10 . . . . 56.8(12) ?
C8 C9 C10 C11 . . . . 173.4(12) ?
O1 C7 O2A C8A . . . . 7.6(13) ?
O2 C7 O2A C8A . . . . -89.0(19) ?
C5 C7 O2A C8A . . . . 175.8(9) ?
C7 O2A C8A C9A . . . . -177.5(10) ?
O2A C8A C9A C10A . . . . -42.8(19) ?
C8A C9A C10A C11A . . . . 179.8(14) ?
